data_4029033
loop_
_publ_author_name
'Collins, Carleton G.'
'Lee, Joshua M.'
'Oliver, Allen G.'
'Wiest, Olaf'
'Smith, Bradley D.'

_publ_section_title
;
 Internal and External Stereoisomers of Squaraine Rotaxane Endoperoxide:
 Synthesis, Chemical Differences, and Structural Revision.
;
_journal_issue 3
_journal_name_full 'The Journal of organic chemistry'
_journal_page_first 1120
_journal_paper_doi 10.1021/jo402564k
_journal_volume 79
_journal_year 2014
_chemical_formula_moiety 'C56 H52 N4 O6, C4 H8 O, C H4 O, 0.5(H2 O)'
_chemical_formula_sum 'C61 H65 N4 O8.5'
_chemical_formula_weight 990.17
_chemical_name_systematic
;
 ?
;
_space_group_crystal_system monoclinic
_space_group_IT_number 14
_space_group_name_Hall '-P 2ybc'
_space_group_name_H-M_alt 'P 1 21/c 1'
_symmetry_space_group_name_Hall '-P 2ybc'
_symmetry_space_group_name_H-M 'P 1 21/c 1'
_atom_sites_solution_hydrogens mixed
_atom_sites_solution_primary direct
_atom_sites_solution_secondary difmap
_audit_creation_method SHELXL-2012
_cell_angle_alpha 90
_cell_angle_beta 92.9790(10)
_cell_angle_gamma 90
_cell_formula_units_Z 4
_cell_length_a 19.0519(4)
_cell_length_b 16.3804(3)
_cell_length_c 15.9393(3)
_cell_measurement_reflns_used 9962
_cell_measurement_temperature 120(2)
_cell_measurement_theta_max 71.04
_cell_measurement_theta_min 3.56
_cell_volume 4967.58(17)
_computing_cell_refinement 'Bruker SAINT v8.18C'
_computing_data_collection 'Bruker APEX-II v2012-10.0'
_computing_data_reduction 'Bruker SAINT v8.18C'
_computing_structure_refinement 'SHELXL-2012 (Sheldrick, 2012)'
_computing_structure_solution 'SHELXS-97 (Sheldrick, 2008)'
_diffrn_ambient_temperature 120(2)
_diffrn_detector_area_resol_mean 8.33
_diffrn_measured_fraction_theta_full 0.998
_diffrn_measured_fraction_theta_max 0.994
_diffrn_measurement_device_type 'Bruker APEX-II'
_diffrn_measurement_method 'combination of \w and \f-scans '
_diffrn_radiation_type CuK\a
_diffrn_radiation_wavelength 1.54184
_diffrn_reflns_av_R_equivalents 0.0659
_diffrn_reflns_av_unetI/netI 0.0260
_diffrn_reflns_Laue_measured_fraction_full 0.998
_diffrn_reflns_Laue_measured_fraction_max 0.994
_diffrn_reflns_limit_h_max 21
_diffrn_reflns_limit_h_min -23
_diffrn_reflns_limit_k_max 20
_diffrn_reflns_limit_k_min -20
_diffrn_reflns_limit_l_max 19
_diffrn_reflns_limit_l_min -19
_diffrn_reflns_number 91109
_diffrn_reflns_point_group_measured_fraction_full 0.998
_diffrn_reflns_point_group_measured_fraction_max 0.994
_diffrn_reflns_theta_full 67.679
_diffrn_reflns_theta_max 71.578
_diffrn_reflns_theta_min 3.560
_diffrn_source 'Incoatec micro-focus'
_exptl_absorpt_coefficient_mu 0.709
_exptl_absorpt_correction_T_max 1.0000
_exptl_absorpt_correction_T_min 0.9206
_exptl_absorpt_correction_type numerical
_exptl_absorpt_process_details 'SADABS (Sheldrick, 2008)'
_exptl_crystal_colour colorless
_exptl_crystal_density_diffrn 1.324
_exptl_crystal_description needle
_exptl_crystal_F_000 2108
_exptl_crystal_size_max 0.31
_exptl_crystal_size_mid 0.05
_exptl_crystal_size_min 0.04
_refine_diff_density_max 0.764
_refine_diff_density_min -0.408
_refine_diff_density_rms 0.055
_refine_ls_extinction_method none
_refine_ls_goodness_of_fit_ref 1.021
_refine_ls_hydrogen_treatment mixed
_refine_ls_matrix_type full
_refine_ls_number_parameters 697
_refine_ls_number_reflns 9624
_refine_ls_number_restraints 6
_refine_ls_restrained_S_all 1.024
_refine_ls_R_factor_all 0.0750
_refine_ls_R_factor_gt 0.0584
_refine_ls_shift/su_max 0.001
_refine_ls_shift/su_mean 0.000
_refine_ls_structure_factor_coef Fsqd
_refine_ls_weighting_details
;
 w=1/[\s^2^(Fo^2^)+(0.0885P)^2^+3.9182P]
 where P=(Fo^2^+2Fc^2^)/3
;
_refine_ls_weighting_scheme calc
_refine_ls_wR_factor_gt 0.1571
_refine_ls_wR_factor_ref 0.1708
_reflns_Friedel_coverage 0.000
_reflns_number_gt 7580
_reflns_number_total 9624
_reflns_threshold_expression 'I > 2\s(I)'
_cod_data_source_file jo402564k_si_002.cif
_cod_data_source_block nd1301a
_cod_original_formula_sum 'C61 H65 N4 O8.50'
_cod_database_code 4029033
_shelx_space_group_comment
;
The symmetry employed for this shelxl refinement is uniquely defined
by the following loop, which should always be used as a source of
symmetry information in preference to the above space-group names.
They are only intended as comments.
;
_diffrn_source_monochromator 'MONTEL Multi-layer'
_shelxl_version_number 2012-6

loop_
_space_group_symop_operation_xyz
'x, y, z'
'-x, y+1/2, -z+1/2'
'-x, -y, -z'
'x, -y-1/2, z-1/2'

loop_
_atom_site_label
_atom_site_type_symbol
_atom_site_fract_x
_atom_site_fract_y
_atom_site_fract_z
_atom_site_U_iso_or_equiv
_atom_site_adp_type
_atom_site_occupancy
_atom_site_site_symmetry_order
_atom_site_calc_flag
_atom_site_refinement_flags_posn
_atom_site_refinement_flags_adp
_atom_site_refinement_flags_occupancy
_atom_site_disorder_assembly
_atom_site_disorder_group
O1 O -0.07736(10) 0.82654(11) 0.55794(11) 0.0423(4) Uani 1 1 d . . . . .
O2 O 0.03939(8) 0.51626(11) 0.84408(10) 0.0366(4) Uani 1 1 d . . . . .
O3 O 0.26261(8) 0.54916(9) 0.71858(9) 0.0306(3) Uani 1 1 d . . . . .
O4 O 0.32702(8) 0.53297(9) 0.67188(9) 0.0307(3) Uani 1 1 d . . . . .
O5 O 0.45776(10) 0.35401(11) 0.49347(11) 0.0454(4) Uani 1 1 d . . . . .
O6 O 0.35921(18) 0.64336(18) 0.17464(13) 0.0982(11) Uani 1 1 d . . . . .
N1 N 0.02427(10) 0.76617(12) 0.52920(11) 0.0314(4) Uani 1 1 d . . . . .
H1 H 0.0543 0.7264 0.5405 0.038 Uiso 1 1 calc R U . . .
N2 N 0.11451(9) 0.54405(12) 0.74495(11) 0.0302(4) Uani 1 1 d . . . . .
H2 H 0.1232 0.5664 0.6964 0.036 Uiso 1 1 calc R U . . .
N3 N 0.40693(9) 0.46888(12) 0.53871(11) 0.0303(4) Uani 1 1 d . . . . .
H3 H 0.3879 0.5166 0.5260 0.036 Uiso 1 1 calc R U . . .
N4 N 0.32092(11) 0.67204(12) 0.29941(13) 0.0367(5) Uani 1 1 d . . . . .
H4 H 0.3209 0.6594 0.3531 0.044 Uiso 1 1 calc R U . . .
C1 C -0.03351(12) 0.77291(13) 0.57312(13) 0.0292(5) Uani 1 1 d . . . . .
C2 C -0.04402(11) 0.71013(13) 0.64016(13) 0.0275(4) Uani 1 1 d . . . . .
C3 C -0.11095(11) 0.70335(14) 0.67014(14) 0.0296(5) Uani 1 1 d . . . . .
H3A H -0.1471 0.7385 0.6483 0.036 Uiso 1 1 calc R U . . .
C4 C -0.12638(12) 0.64640(14) 0.73136(15) 0.0317(5) Uani 1 1 d . . . . .
C5 C -0.07166(11) 0.59757(13) 0.76332(14) 0.0286(4) Uani 1 1 d . . . . .
H5 H -0.0808 0.5584 0.8053 0.034 Uiso 1 1 calc R U . . .
C6 C -0.00364(11) 0.60445(13) 0.73558(12) 0.0259(4) Uani 1 1 d . . . . .
C7 C 0.01035(11) 0.66119(13) 0.67339(13) 0.0274(4) Uani 1 1 d . . . . .
H7 H 0.0564 0.6664 0.6539 0.033 Uiso 1 1 calc R U . . .
C8 C 0.05144(11) 0.55216(13) 0.77861(13) 0.0282(4) Uani 1 1 d . . . . .
C9 C 0.16781(12) 0.49658(15) 0.79258(13) 0.0313(5) Uani 1 1 d . . . . .
H9A H 0.1455 0.4465 0.8136 0.038 Uiso 1 1 calc R U . . .
H9B H 0.1846 0.5289 0.8421 0.038 Uiso 1 1 calc R U . . .
C10 C 0.23028(11) 0.47211(14) 0.74443(13) 0.0280(5) Uani 1 1 d . . . . .
C11 C 0.28569(11) 0.42794(14) 0.79991(13) 0.0287(5) Uani 1 1 d . . . . .
C12 C 0.27878(13) 0.40104(16) 0.88178(14) 0.0364(5) Uani 1 1 d . . . . .
H12 H 0.2367 0.4106 0.9098 0.044 Uiso 1 1 calc R U . . .
C13 C 0.33475(14) 0.35979(18) 0.92168(15) 0.0440(6) Uani 1 1 d . . . . .
H13 H 0.3302 0.3394 0.9769 0.053 Uiso 1 1 calc R U . . .
C14 C 0.39697(14) 0.34782(18) 0.88238(15) 0.0436(6) Uani 1 1 d . . . . .
H14 H 0.4348 0.3201 0.9111 0.052 Uiso 1 1 calc R U . . .
C15 C 0.40452(12) 0.37616(16) 0.80074(14) 0.0358(5) Uani 1 1 d . . . . .
H15 H 0.4475 0.3691 0.7740 0.043 Uiso 1 1 calc R U . . .
C16 C 0.34786(11) 0.41493(14) 0.75938(13) 0.0286(4) Uani 1 1 d . . . . .
C17 C 0.34292(11) 0.44501(14) 0.66916(13) 0.0273(4) Uani 1 1 d . . . . .
C18 C 0.27966(11) 0.40364(13) 0.62596(13) 0.0262(4) Uani 1 1 d . . . . .
C19 C 0.27889(12) 0.35217(15) 0.55714(14) 0.0326(5) Uani 1 1 d . . . . .
H19 H 0.3213 0.3386 0.5315 0.039 Uiso 1 1 calc R U . . .
C20 C 0.21493(13) 0.32059(16) 0.52619(16) 0.0408(6) Uani 1 1 d . . . . .
H20 H 0.2137 0.2847 0.4793 0.049 Uiso 1 1 calc R U . . .
C21 C 0.15314(13) 0.34083(17) 0.56297(16) 0.0422(6) Uani 1 1 d . . . . .
H21 H 0.1096 0.3204 0.5399 0.051 Uiso 1 1 calc R U . . .
C22 C 0.15427(12) 0.39096(15) 0.63360(15) 0.0346(5) Uani 1 1 d . . . . .
H22 H 0.1119 0.4042 0.6594 0.042 Uiso 1 1 calc R U . . .
C23 C 0.21776(11) 0.42119(13) 0.66569(13) 0.0275(4) Uani 1 1 d . . . . .
C24 C 0.41181(11) 0.44150(15) 0.62574(13) 0.0309(5) Uani 1 1 d . . . . .
H24A H 0.4468 0.4757 0.6575 0.037 Uiso 1 1 calc R U . . .
H24B H 0.4293 0.3846 0.6274 0.037 Uiso 1 1 calc R U . . .
C25 C 0.43143(11) 0.42144(15) 0.47743(14) 0.0321(5) Uani 1 1 d . . . . .
C26 C 0.42561(11) 0.45259(15) 0.38847(14) 0.0309(5) Uani 1 1 d . . . . .
C27 C 0.45346(12) 0.40229(15) 0.32752(14) 0.0340(5) Uani 1 1 d . . . . .
H27 H 0.4739 0.3515 0.3440 0.041 Uiso 1 1 calc R U . . .
C28 C 0.45198(11) 0.42491(15) 0.24321(14) 0.0333(5) Uani 1 1 d . . . . .
C29 C 0.42177(11) 0.49946(16) 0.22186(14) 0.0336(5) Uani 1 1 d . . . . .
H29 H 0.4210 0.5168 0.1649 0.040 Uiso 1 1 calc R U . . .
C30 C 0.39244(11) 0.54994(15) 0.28109(14) 0.0324(5) Uani 1 1 d . . . . .
C31 C 0.39465(11) 0.52589(15) 0.36515(14) 0.0312(5) Uani 1 1 d . . . . .
H31 H 0.3749 0.5598 0.4062 0.037 Uiso 1 1 calc R U . . .
C32 C 0.35707(13) 0.62604(16) 0.24796(14) 0.0375(5) Uani 1 1 d . . . . .
C33 C 0.28125(13) 0.74336(15) 0.26816(15) 0.0374(5) Uani 1 1 d . . . . .
H33A H 0.2641 0.7334 0.2094 0.045 Uiso 1 1 calc R U . . .
H33B H 0.3127 0.7915 0.2686 0.045 Uiso 1 1 calc R U . . .
C34 C 0.21937(12) 0.76129(14) 0.32100(14) 0.0325(5) Uani 1 1 d . . . . .
C35 C 0.15401(12) 0.72373(14) 0.30131(14) 0.0312(5) Uani 1 1 d . . . . .
C36 C 0.14425(13) 0.66653(15) 0.23413(15) 0.0356(5) Uani 1 1 d . . . . .
H36 H 0.1829 0.6533 0.2013 0.043 Uiso 1 1 calc R U . . .
C37 C 0.08078(13) 0.63041(15) 0.21606(15) 0.0362(5) Uani 1 1 d . . . . .
H37 H 0.0757 0.5926 0.1709 0.043 Uiso 1 1 calc R U . . .
C38 C 0.02274(13) 0.64885(15) 0.26397(15) 0.0360(5) Uani 1 1 d . . . . .
H38 H -0.0212 0.6233 0.2510 0.043 Uiso 1 1 calc R U . . .
C39 C 0.02917(12) 0.70308(14) 0.32868(14) 0.0334(5) Uani 1 1 d . . . . .
H39 H -0.0105 0.7146 0.3604 0.040 Uiso 1 1 calc R U . . .
C40 C 0.09436(12) 0.74300(14) 0.34985(14) 0.0314(5) Uani 1 1 d . . . . .
C41 C 0.10163(13) 0.79998(14) 0.41591(14) 0.0321(5) Uani 1 1 d . . . . .
C42 C 0.16780(13) 0.83387(14) 0.43816(14) 0.0337(5) Uani 1 1 d . . . . .
C43 C 0.17918(15) 0.88795(16) 0.50790(15) 0.0411(6) Uani 1 1 d . . . . .
H43 H 0.1407 0.9019 0.5406 0.049 Uiso 1 1 calc R U . . .
C44 C 0.24342(16) 0.91983(18) 0.52856(17) 0.0494(7) Uani 1 1 d . . . . .
H44 H 0.2493 0.9551 0.5757 0.059 Uiso 1 1 calc R U . . .
C45 C 0.30165(15) 0.90125(18) 0.48094(18) 0.0494(7) Uani 1 1 d . . . . .
H45 H 0.3464 0.9242 0.4958 0.059 Uiso 1 1 calc R U . . .
C46 C 0.29372(14) 0.85089(17) 0.41435(17) 0.0438(6) Uani 1 1 d . . . . .
H46 H 0.3334 0.8392 0.3826 0.053 Uiso 1 1 calc R U . . .
C47 C 0.22754(13) 0.81437(14) 0.38980(15) 0.0342(5) Uani 1 1 d . . . . .
C48 C 0.03773(13) 0.82445(15) 0.46269(14) 0.0343(5) Uani 1 1 d . . . . .
H48A H 0.0453 0.8794 0.4875 0.041 Uiso 1 1 calc R U . . .
H48B H -0.0038 0.8273 0.4228 0.041 Uiso 1 1 calc R U . . .
C49 C -0.20067(12) 0.63546(16) 0.76327(17) 0.0408(6) Uani 1 1 d D . . . .
C50 C -0.1968(2) 0.6286(3) 0.8609(2) 0.0552(11) Uani 0.783(6) 1 d D . P A 1
H50A H -0.2445 0.6251 0.8809 0.083 Uiso 0.783(6) 1 calc R U P A 1
H50B H -0.1732 0.6769 0.8852 0.083 Uiso 0.783(6) 1 calc R U P A 1
H50C H -0.1704 0.5795 0.8779 0.083 Uiso 0.783(6) 1 calc R U P A 1
C51 C -0.2314(2) 0.5598(3) 0.7253(4) 0.0695(16) Uani 0.783(6) 1 d D . P A 1
H51A H -0.2267 0.5609 0.6644 0.104 Uiso 0.783(6) 1 calc R U P A 1
H51B H -0.2812 0.5564 0.7373 0.104 Uiso 0.783(6) 1 calc R U P A 1
H51C H -0.2065 0.5121 0.7492 0.104 Uiso 0.783(6) 1 calc R U P A 1
C52 C -0.24707(18) 0.7100(3) 0.7406(3) 0.0558(13) Uani 0.783(6) 1 d D . P A 1
H52A H -0.2540 0.7141 0.6794 0.084 Uiso 0.783(6) 1 calc R U P A 1
H52B H -0.2241 0.7596 0.7626 0.084 Uiso 0.783(6) 1 calc R U P A 1
H52C H -0.2928 0.7037 0.7654 0.084 Uiso 0.783(6) 1 calc R U P A 1
C50A C -0.2076(8) 0.6798(10) 0.8403(8) 0.051(4) Uiso 0.217(6) 1 d D . P A 2
H50D H -0.1687 0.6654 0.8802 0.076 Uiso 0.217(6) 1 calc R U P A 2
H50E H -0.2524 0.6657 0.8642 0.076 Uiso 0.217(6) 1 calc R U P A 2
H50F H -0.2064 0.7386 0.8288 0.076 Uiso 0.217(6) 1 calc R U P A 2
C51A C -0.2166(9) 0.5414(8) 0.7735(11) 0.051(4) Uiso 0.217(6) 1 d D . P A 2
H51D H -0.1882 0.5197 0.8214 0.076 Uiso 0.217(6) 1 calc R U P A 2
H51E H -0.2049 0.5124 0.7222 0.076 Uiso 0.217(6) 1 calc R U P A 2
H51F H -0.2666 0.5338 0.7831 0.076 Uiso 0.217(6) 1 calc R U P A 2
C52A C -0.2598(6) 0.6596(8) 0.6930(7) 0.041(3) Uiso 0.217(6) 1 d D . P A 2
H52D H -0.3061 0.6575 0.7171 0.061 Uiso 0.217(6) 1 calc R U P A 2
H52E H -0.2587 0.6211 0.6461 0.061 Uiso 0.217(6) 1 calc R U P A 2
H52F H -0.2511 0.7150 0.6729 0.061 Uiso 0.217(6) 1 calc R U P A 2
C53 C 0.47994(12) 0.36851(17) 0.17505(15) 0.0377(5) Uani 1 1 d . . . . .
C54 C 0.41875(15) 0.3179(2) 0.13830(19) 0.0577(8) Uani 1 1 d . . . . .
H54A H 0.4358 0.2798 0.0965 0.087 Uiso 1 1 calc R U . . .
H54B H 0.3834 0.3541 0.1114 0.087 Uiso 1 1 calc R U . . .
H54C H 0.3977 0.2871 0.1833 0.087 Uiso 1 1 calc R U . . .
C55 C 0.53421(16) 0.3081(2) 0.21234(18) 0.0586(8) Uani 1 1 d . . . . .
H55A H 0.5518 0.2742 0.1674 0.088 Uiso 1 1 calc R U . . .
H55B H 0.5122 0.2733 0.2535 0.088 Uiso 1 1 calc R U . . .
H55C H 0.5734 0.3382 0.2400 0.088 Uiso 1 1 calc R U . . .
C56 C 0.5125(2) 0.4175(2) 0.1059(2) 0.0766(12) Uani 1 1 d . . . . .
H56A H 0.5317 0.3800 0.0650 0.115 Uiso 1 1 calc R U . . .
H56B H 0.5503 0.4519 0.1304 0.115 Uiso 1 1 calc R U . . .
H56C H 0.4764 0.4519 0.0777 0.115 Uiso 1 1 calc R U . . .
O7 O 0.12739(10) 0.61621(13) 0.55626(12) 0.0524(5) Uani 1 1 d . . . . .
C57 C 0.19525(15) 0.62173(19) 0.52204(18) 0.0494(7) Uani 1 1 d . . . . .
H57A H 0.2325 0.6218 0.5677 0.059 Uiso 1 1 calc R U . . .
H57B H 0.1990 0.6727 0.4892 0.059 Uiso 1 1 calc R U . . .
C58 C 0.20290(16) 0.5496(2) 0.46714(18) 0.0527(7) Uani 1 1 d . . . . .
H58A H 0.2230 0.5027 0.4993 0.063 Uiso 1 1 calc R U . . .
H58B H 0.2332 0.5622 0.4202 0.063 Uiso 1 1 calc R U . . .
C59 C 0.12714(17) 0.53204(19) 0.43469(17) 0.0512(7) Uani 1 1 d . . . . .
H59A H 0.1148 0.5640 0.3833 0.061 Uiso 1 1 calc R U . . .
H59B H 0.1205 0.4732 0.4223 0.061 Uiso 1 1 calc R U . . .
C60 C 0.08331(15) 0.55853(16) 0.50691(16) 0.0434(6) Uani 1 1 d . . . . .
H60A H 0.0393 0.5852 0.4854 0.052 Uiso 1 1 calc R U . . .
H60B H 0.0711 0.5110 0.5416 0.052 Uiso 1 1 calc R U . . .
O8 O 0.60663(14) 0.34099(17) 0.50157(17) 0.0754(7) Uani 1 1 d . . . . .
H8 H 0.5629 0.3461 0.5032 0.113 Uiso 1 1 calc R U . . .
C61 C 0.6219(2) 0.2869(2) 0.4383(2) 0.0650(9) Uani 1 1 d . . . . .
H61A H 0.6226 0.3163 0.3848 0.097 Uiso 1 1 calc R U . . .
H61B H 0.5860 0.2441 0.4342 0.097 Uiso 1 1 calc R U . . .
H61C H 0.6681 0.2621 0.4512 0.097 Uiso 1 1 calc R U . . .
O1W O -0.07156(17) 0.5188(2) 0.9555(2) 0.0337(7) Uani 0.5 1 d D . P . .
H1WA H -0.0302(13) 0.517(4) 0.937(3) 0.051 Uiso 0.5 1 d D U P . .
H1WB H -0.082(3) 0.543(3) 1.001(2) 0.051 Uiso 0.5 1 d D U P . .

loop_
_atom_site_aniso_label
_atom_site_aniso_U_11
_atom_site_aniso_U_22
_atom_site_aniso_U_33
_atom_site_aniso_U_23
_atom_site_aniso_U_13
_atom_site_aniso_U_12
O1 0.0483(10) 0.0398(10) 0.0396(9) 0.0083(7) 0.0106(8) 0.0127(8)
O2 0.0330(8) 0.0452(10) 0.0318(8) 0.0061(7) 0.0046(7) 0.0066(7)
O3 0.0289(8) 0.0318(8) 0.0315(8) -0.0033(6) 0.0047(6) 0.0034(6)
O4 0.0275(8) 0.0329(8) 0.0319(8) -0.0029(6) 0.0040(6) 0.0009(6)
O5 0.0557(11) 0.0426(10) 0.0396(9) 0.0061(8) 0.0174(8) 0.0141(9)
O6 0.159(3) 0.105(2) 0.0326(11) 0.0190(12) 0.0242(14) 0.081(2)
N1 0.0324(10) 0.0345(10) 0.0276(9) 0.0050(8) 0.0029(7) 0.0015(8)
N2 0.0268(9) 0.0363(10) 0.0278(9) 0.0008(8) 0.0034(7) 0.0073(8)
N3 0.0264(9) 0.0380(10) 0.0265(9) -0.0002(8) 0.0018(7) 0.0025(8)
N4 0.0394(11) 0.0367(11) 0.0346(10) 0.0060(8) 0.0070(8) 0.0019(9)
C1 0.0327(11) 0.0292(11) 0.0254(10) -0.0032(9) -0.0010(9) -0.0015(9)
C2 0.0295(11) 0.0295(11) 0.0233(10) -0.0035(8) 0.0000(8) -0.0009(9)
C3 0.0279(11) 0.0298(11) 0.0310(11) -0.0016(9) -0.0010(9) 0.0028(9)
C4 0.0256(11) 0.0330(12) 0.0368(12) -0.0014(9) 0.0047(9) 0.0000(9)
C5 0.0289(11) 0.0275(11) 0.0297(11) 0.0006(9) 0.0043(8) -0.0005(8)
C6 0.0262(10) 0.0287(11) 0.0229(10) -0.0043(8) 0.0018(8) 0.0003(8)
C7 0.0254(10) 0.0335(11) 0.0234(10) -0.0038(8) 0.0028(8) 0.0003(8)
C8 0.0296(11) 0.0307(11) 0.0242(10) -0.0045(9) 0.0013(8) -0.0007(9)
C9 0.0301(11) 0.0389(12) 0.0249(10) -0.0024(9) 0.0008(9) 0.0069(9)
C10 0.0276(11) 0.0324(11) 0.0239(10) -0.0018(9) -0.0008(8) 0.0029(9)
C11 0.0287(11) 0.0324(11) 0.0247(10) -0.0043(9) -0.0029(8) 0.0025(9)
C12 0.0375(12) 0.0460(14) 0.0258(11) -0.0023(10) 0.0012(9) 0.0055(10)
C13 0.0486(15) 0.0586(17) 0.0243(11) 0.0042(11) -0.0028(10) 0.0092(13)
C14 0.0404(13) 0.0579(17) 0.0312(12) 0.0035(11) -0.0113(10) 0.0134(12)
C15 0.0299(11) 0.0455(14) 0.0315(11) -0.0015(10) -0.0037(9) 0.0078(10)
C16 0.0265(10) 0.0333(11) 0.0255(10) -0.0032(9) -0.0033(8) 0.0022(9)
C17 0.0254(10) 0.0318(11) 0.0245(10) -0.0025(8) -0.0012(8) 0.0035(8)
C18 0.0248(10) 0.0297(11) 0.0240(10) 0.0004(8) -0.0007(8) 0.0020(8)
C19 0.0305(11) 0.0392(13) 0.0283(11) -0.0036(9) 0.0036(9) 0.0000(9)
C20 0.0408(13) 0.0466(14) 0.0349(12) -0.0152(11) 0.0007(10) -0.0055(11)
C21 0.0314(12) 0.0528(16) 0.0421(14) -0.0126(12) -0.0025(10) -0.0097(11)
C22 0.0261(11) 0.0434(13) 0.0344(12) -0.0044(10) 0.0013(9) 0.0000(9)
C23 0.0267(10) 0.0315(11) 0.0239(10) 0.0000(8) -0.0010(8) 0.0035(8)
C24 0.0225(10) 0.0426(13) 0.0275(11) 0.0001(9) -0.0001(8) 0.0010(9)
C25 0.0244(10) 0.0406(13) 0.0320(11) 0.0002(10) 0.0080(9) -0.0004(9)
C26 0.0235(10) 0.0385(12) 0.0311(11) -0.0033(9) 0.0047(8) -0.0040(9)
C27 0.0301(11) 0.0394(13) 0.0328(12) -0.0032(10) 0.0056(9) 0.0005(9)
C28 0.0219(10) 0.0455(13) 0.0325(11) -0.0079(10) 0.0023(9) -0.0013(9)
C29 0.0237(10) 0.0505(14) 0.0265(11) -0.0061(10) 0.0005(8) -0.0032(10)
C30 0.0238(10) 0.0424(13) 0.0308(11) -0.0028(10) 0.0001(9) -0.0022(9)
C31 0.0246(10) 0.0422(13) 0.0271(11) -0.0050(9) 0.0033(8) -0.0018(9)
C32 0.0367(13) 0.0488(15) 0.0271(11) -0.0015(10) 0.0014(9) 0.0024(11)
C33 0.0359(12) 0.0392(13) 0.0379(12) 0.0068(10) 0.0093(10) -0.0013(10)
C34 0.0356(12) 0.0304(11) 0.0320(11) 0.0086(9) 0.0052(9) 0.0001(9)
C35 0.0372(12) 0.0273(11) 0.0293(11) 0.0087(9) 0.0033(9) 0.0010(9)
C36 0.0429(13) 0.0339(12) 0.0306(11) 0.0050(9) 0.0068(10) 0.0021(10)
C37 0.0480(14) 0.0303(12) 0.0303(11) 0.0039(9) 0.0017(10) -0.0021(10)
C38 0.0400(13) 0.0335(12) 0.0341(12) 0.0074(10) -0.0009(10) -0.0056(10)
C39 0.0357(12) 0.0338(12) 0.0311(11) 0.0082(9) 0.0050(9) 0.0008(9)
C40 0.0376(12) 0.0297(11) 0.0271(10) 0.0089(9) 0.0028(9) 0.0005(9)
C41 0.0401(12) 0.0298(11) 0.0267(11) 0.0078(9) 0.0047(9) 0.0006(9)
C42 0.0417(13) 0.0316(12) 0.0279(11) 0.0078(9) 0.0031(9) -0.0022(10)
C43 0.0507(15) 0.0411(14) 0.0319(12) 0.0020(10) 0.0058(11) -0.0053(11)
C44 0.0623(18) 0.0469(15) 0.0384(14) -0.0048(12) -0.0046(12) -0.0081(13)
C45 0.0437(15) 0.0538(17) 0.0502(16) 0.0002(13) -0.0030(12) -0.0100(12)
C46 0.0421(14) 0.0469(15) 0.0425(14) 0.0041(12) 0.0025(11) -0.0051(11)
C47 0.0363(12) 0.0326(12) 0.0340(12) 0.0084(9) 0.0038(10) -0.0032(10)
C48 0.0403(13) 0.0329(12) 0.0300(11) 0.0044(9) 0.0046(10) 0.0003(10)
C49 0.0255(11) 0.0431(14) 0.0547(15) 0.0083(12) 0.0108(11) 0.0029(10)
C50 0.0406(19) 0.069(3) 0.058(2) 0.012(2) 0.0242(17) 0.0064(18)
C51 0.032(2) 0.065(3) 0.113(5) -0.023(3) 0.014(2) -0.0139(18)
C52 0.0335(18) 0.060(2) 0.076(3) 0.019(2) 0.0226(18) 0.0159(17)
C53 0.0311(12) 0.0517(15) 0.0303(11) -0.0095(11) 0.0031(9) 0.0051(11)
C54 0.0420(15) 0.078(2) 0.0522(17) -0.0334(16) -0.0034(13) 0.0086(14)
C55 0.0495(16) 0.084(2) 0.0422(15) -0.0165(15) 0.0005(13) 0.0282(16)
C56 0.106(3) 0.064(2) 0.065(2) -0.0033(17) 0.055(2) 0.013(2)
O7 0.0487(11) 0.0593(12) 0.0502(11) -0.0073(9) 0.0125(9) -0.0010(9)
C57 0.0456(15) 0.0566(17) 0.0461(15) 0.0089(13) 0.0041(12) 0.0023(13)
C58 0.0536(17) 0.0639(19) 0.0413(14) 0.0083(13) 0.0091(12) 0.0152(14)
C59 0.0652(18) 0.0495(16) 0.0390(14) 0.0026(12) 0.0031(13) 0.0084(14)
C60 0.0532(16) 0.0387(14) 0.0383(13) 0.0011(11) 0.0024(11) 0.0010(11)
O8 0.0718(16) 0.0744(17) 0.0804(17) -0.0275(13) 0.0068(14) 0.0056(13)
C61 0.078(2) 0.062(2) 0.0529(18) -0.0108(15) -0.0097(16) 0.0122(17)
O1W 0.0335(16) 0.0351(17) 0.0337(17) -0.0052(13) 0.0118(13) -0.0135(14)

loop_
_atom_type_symbol
_atom_type_description
_atom_type_scat_dispersion_real
_atom_type_scat_dispersion_imag
_atom_type_scat_source
C C 0.0181 0.0091 'International Tables Vol C Tables 4.2.6.8 and 6.1.1.4'
H H 0.0000 0.0000 'International Tables Vol C Tables 4.2.6.8 and 6.1.1.4'
N N 0.0311 0.0180 'International Tables Vol C Tables 4.2.6.8 and 6.1.1.4'
O O 0.0492 0.0322 'International Tables Vol C Tables 4.2.6.8 and 6.1.1.4'

loop_
_geom_angle_atom_site_label_1
_geom_angle_atom_site_label_2
_geom_angle_atom_site_label_3
_geom_angle
C10 O3 O4 110.74(14)
C17 O4 O3 111.36(14)
C1 N1 C48 120.40(19)
C8 N2 C9 117.12(18)
C25 N3 C24 120.3(2)
C32 N4 C33 121.1(2)
O1 C1 N1 121.7(2)
O1 C1 C2 121.0(2)
N1 C1 C2 117.29(19)
C3 C2 C7 120.1(2)
C3 C2 C1 117.23(19)
C7 C2 C1 122.69(19)
C2 C3 C4 121.7(2)
C5 C4 C3 117.5(2)
C5 C4 C49 119.8(2)
C3 C4 C49 122.7(2)
C4 C5 C6 121.9(2)
C7 C6 C5 119.6(2)
C7 C6 C8 123.58(19)
C5 C6 C8 116.74(19)
C2 C7 C6 119.23(19)
O2 C8 N2 120.0(2)
O2 C8 C6 120.42(19)
N2 C8 C6 119.56(19)
N2 C9 C10 115.09(18)
O3 C10 C9 105.55(17)
O3 C10 C23 106.86(17)
C9 C10 C23 118.34(18)
O3 C10 C11 106.38(17)
C9 C10 C11 111.91(18)
C23 C10 C11 107.08(17)
C12 C11 C16 120.7(2)
C12 C11 C10 126.8(2)
C16 C11 C10 112.53(18)
C13 C12 C11 118.4(2)
C14 C13 C12 121.2(2)
C13 C14 C15 120.5(2)
C16 C15 C14 118.6(2)
C15 C16 C11 120.5(2)
C15 C16 C17 127.3(2)
C11 C16 C17 112.13(18)
O4 C17 C24 103.58(17)
O4 C17 C18 106.89(16)
C24 C17 C18 117.52(18)
O4 C17 C16 107.00(16)
C24 C17 C16 114.04(17)
C18 C17 C16 107.08(18)
C19 C18 C23 120.7(2)
C19 C18 C17 127.45(19)
C23 C18 C17 111.83(18)
C18 C19 C20 118.8(2)
C21 C20 C19 120.7(2)
C20 C21 C22 120.4(2)
C23 C22 C21 119.2(2)
C22 C23 C18 120.2(2)
C22 C23 C10 127.0(2)
C18 C23 C10 112.86(18)
N3 C24 C17 114.16(18)
O5 C25 N3 121.2(2)
O5 C25 C26 120.5(2)
N3 C25 C26 118.3(2)
C31 C26 C27 119.8(2)
C31 C26 C25 123.9(2)
C27 C26 C25 116.2(2)
C28 C27 C26 121.6(2)
C29 C28 C27 117.3(2)
C29 C28 C53 120.6(2)
C27 C28 C53 122.0(2)
C28 C29 C30 122.2(2)
C29 C30 C31 119.3(2)
C29 C30 C32 116.3(2)
C31 C30 C32 124.3(2)
C26 C31 C30 119.7(2)
O6 C32 N4 120.6(3)
O6 C32 C30 120.0(2)
N4 C32 C30 119.4(2)
N4 C33 C34 111.65(19)
C47 C34 C35 120.4(2)
C47 C34 C33 119.9(2)
C35 C34 C33 119.8(2)
C34 C35 C36 122.2(2)
C34 C35 C40 119.8(2)
C36 C35 C40 118.1(2)
C37 C36 C35 121.5(2)
C36 C37 C38 120.3(2)
C39 C38 C37 120.5(2)
C38 C39 C40 121.4(2)
C41 C40 C39 122.0(2)
C41 C40 C35 119.8(2)
C39 C40 C35 118.2(2)
C42 C41 C40 120.2(2)
C42 C41 C48 120.3(2)
C40 C41 C48 119.5(2)
C41 C42 C43 122.6(2)
C41 C42 C47 120.0(2)
C43 C42 C47 117.4(2)
C44 C43 C42 121.8(3)
C43 C44 C45 120.8(3)
C46 C45 C44 119.8(3)
C45 C46 C47 122.2(3)
C34 C47 C46 122.2(2)
C34 C47 C42 119.8(2)
C46 C47 C42 118.0(2)
N1 C48 C41 111.14(19)
C51 C49 C52 110.9(3)
C50A C49 C4 110.5(6)
C51 C49 C4 108.2(2)
C52 C49 C4 110.9(2)
C51 C49 C50 110.1(3)
C52 C49 C50 106.7(3)
C4 C49 C50 110.0(2)
C50A C49 C51A 112.2(9)
C4 C49 C51A 109.4(6)
C50A C49 C52A 112.4(8)
C4 C49 C52A 111.6(5)
C51A C49 C52A 100.4(8)
C56 C53 C54 109.9(3)
C56 C53 C55 109.3(3)
C54 C53 C55 106.6(3)
C56 C53 C28 111.3(2)
C54 C53 C28 108.17(19)
C55 C53 C28 111.4(2)
C57 O7 C60 109.9(2)
O7 C57 C58 107.0(2)
C57 C58 C59 103.3(2)
C60 C59 C58 103.6(2)
O7 C60 C59 105.6(2)
C1 N1 H1 119.8
C48 N1 H1 119.8
C8 N2 H2 121.4
C9 N2 H2 121.4
C25 N3 H3 119.9
C24 N3 H3 119.9
C32 N4 H4 119.5
C33 N4 H4 119.5
C2 C3 H3A 119.1
C4 C3 H3A 119.1
C4 C5 H5 119.0
C6 C5 H5 119.0
C2 C7 H7 120.4
C6 C7 H7 120.4
N2 C9 H9A 108.5
C10 C9 H9A 108.5
N2 C9 H9B 108.5
C10 C9 H9B 108.5
H9A C9 H9B 107.5
C13 C12 H12 120.8
C11 C12 H12 120.8
C14 C13 H13 119.4
C12 C13 H13 119.4
C13 C14 H14 119.8
C15 C14 H14 119.8
C16 C15 H15 120.7
C14 C15 H15 120.7
C18 C19 H19 120.6
C20 C19 H19 120.6
C21 C20 H20 119.7
C19 C20 H20 119.7
C20 C21 H21 119.8
C22 C21 H21 119.8
C23 C22 H22 120.4
C21 C22 H22 120.4
N3 C24 H24A 108.7
C17 C24 H24A 108.7
N3 C24 H24B 108.7
C17 C24 H24B 108.7
H24A C24 H24B 107.6
C28 C27 H27 119.2
C26 C27 H27 119.2
C28 C29 H29 118.9
C30 C29 H29 118.9
C26 C31 H31 120.2
C30 C31 H31 120.2
N4 C33 H33A 109.3
C34 C33 H33A 109.3
N4 C33 H33B 109.3
C34 C33 H33B 109.3
H33A C33 H33B 108.0
C37 C36 H36 119.2
C35 C36 H36 119.2
C36 C37 H37 119.8
C38 C37 H37 119.8
C39 C38 H38 119.7
C37 C38 H38 119.7
C38 C39 H39 119.3
C40 C39 H39 119.3
C44 C43 H43 119.1
C42 C43 H43 119.1
C43 C44 H44 119.6
C45 C44 H44 119.6
C46 C45 H45 120.1
C44 C45 H45 120.1
C45 C46 H46 118.9
C47 C46 H46 118.9
N1 C48 H48A 109.4
C41 C48 H48A 109.4
N1 C48 H48B 109.4
C41 C48 H48B 109.4
H48A C48 H48B 108.0
C49 C50 H50A 109.5
C49 C50 H50B 109.5
H50A C50 H50B 109.5
C49 C50 H50C 109.5
H50A C50 H50C 109.5
H50B C50 H50C 109.5
C49 C51 H51A 109.5
C49 C51 H51B 109.5
H51A C51 H51B 109.5
C49 C51 H51C 109.5
H51A C51 H51C 109.5
H51B C51 H51C 109.5
C49 C52 H52A 109.5
C49 C52 H52B 109.5
H52A C52 H52B 109.5
C49 C52 H52C 109.5
H52A C52 H52C 109.5
H52B C52 H52C 109.5
C49 C50A H50D 109.5
C49 C50A H50E 109.5
H50D C50A H50E 109.5
C49 C50A H50F 109.5
H50D C50A H50F 109.5
H50E C50A H50F 109.5
C49 C51A H51D 109.5
C49 C51A H51E 109.5
H51D C51A H51E 109.5
C49 C51A H51F 109.5
H51D C51A H51F 109.5
H51E C51A H51F 109.5
C49 C52A H52D 109.5
C49 C52A H52E 109.5
H52D C52A H52E 109.5
C49 C52A H52F 109.5
H52D C52A H52F 109.5
H52E C52A H52F 109.5
C53 C54 H54A 109.5
C53 C54 H54B 109.5
H54A C54 H54B 109.5
C53 C54 H54C 109.5
H54A C54 H54C 109.5
H54B C54 H54C 109.5
C53 C55 H55A 109.5
C53 C55 H55B 109.5
H55A C55 H55B 109.5
C53 C55 H55C 109.5
H55A C55 H55C 109.5
H55B C55 H55C 109.5
C53 C56 H56A 109.5
C53 C56 H56B 109.5
H56A C56 H56B 109.5
C53 C56 H56C 109.5
H56A C56 H56C 109.5
H56B C56 H56C 109.5
O7 C57 H57A 110.3
C58 C57 H57A 110.3
O7 C57 H57B 110.3
C58 C57 H57B 110.3
H57A C57 H57B 108.6
C57 C58 H58A 111.1
C59 C58 H58A 111.1
C57 C58 H58B 111.1
C59 C58 H58B 111.1
H58A C58 H58B 109.1
C60 C59 H59A 111.0
C58 C59 H59A 111.0
C60 C59 H59B 111.0
C58 C59 H59B 111.0
H59A C59 H59B 109.0
O7 C60 H60A 110.6
C59 C60 H60A 110.6
O7 C60 H60B 110.6
C59 C60 H60B 110.6
H60A C60 H60B 108.8
C61 O8 H8 109.5
O8 C61 H61A 109.5
O8 C61 H61B 109.5
H61A C61 H61B 109.5
O8 C61 H61C 109.5
H61A C61 H61C 109.5
H61B C61 H61C 109.5
H1WA O1W H1WB 125(3)

loop_
_geom_bond_atom_site_label_1
_geom_bond_atom_site_label_2
_geom_bond_distance
O1 C1 1.228(3)
O2 C8 1.230(3)
O3 C10 1.473(3)
O3 O4 1.492(2)
O4 C17 1.473(3)
O5 C25 1.234(3)
O6 C32 1.205(3)
N1 C1 1.339(3)
N1 C48 1.459(3)
N2 C8 1.348(3)
N2 C9 1.460(3)
N3 C25 1.350(3)
N3 C24 1.456(3)
N4 C32 1.332(3)
N4 C33 1.465(3)
C1 C2 1.504(3)
C2 C3 1.389(3)
C2 C7 1.393(3)
C3 C4 1.392(3)
C4 C5 1.390(3)
C4 C49 1.539(3)
C5 C6 1.395(3)
C6 C7 1.395(3)
C6 C8 1.493(3)
C9 C10 1.504(3)
C10 C23 1.516(3)
C10 C11 1.524(3)
C11 C12 1.390(3)
C11 C16 1.395(3)
C12 C13 1.388(3)
C13 C14 1.383(4)
C14 C15 1.396(3)
C15 C16 1.389(3)
C16 C17 1.518(3)
C17 C24 1.516(3)
C17 C18 1.517(3)
C18 C19 1.383(3)
C18 C23 1.397(3)
C19 C20 1.390(3)
C20 C21 1.383(4)
C21 C22 1.393(3)
C22 C23 1.381(3)
C25 C26 1.506(3)
C26 C31 1.380(3)
C26 C27 1.399(3)
C27 C28 1.393(3)
C28 C29 1.385(4)
C28 C53 1.542(3)
C29 C30 1.394(3)
C30 C31 1.395(3)
C30 C32 1.500(3)
C33 C34 1.513(3)
C34 C47 1.402(3)
C34 C35 1.410(3)
C35 C36 1.428(3)
C35 C40 1.443(3)
C36 C37 1.363(4)
C37 C38 1.409(4)
C39 C40 1.428(3)
C38 C39 1.362(3)
C40 C41 1.408(3)
C41 C42 1.406(3)
C41 C48 1.514(3)
C42 C43 1.429(3)
C42 C47 1.443(3)
C43 C44 1.355(4)
C44 C45 1.410(4)
C45 C46 1.347(4)
C46 C47 1.432(4)
C49 C50A 1.438(12)
C49 C51 1.486(5)
C49 C52 1.539(4)
C49 C50 1.558(5)
C49 C51A 1.580(13)
C49 C52A 1.596(11)
C53 C56 1.521(4)
C53 C54 1.523(4)
C53 C55 1.529(4)
O7 C57 1.432(3)
O7 C60 1.466(3)
C57 C58 1.481(4)
C58 C59 1.535(4)
C59 C60 1.520(4)
O8 C61 1.385(4)
N1 H1 0.8800
N2 H2 0.8800
N3 H3 0.8800
N4 H4 0.8800
C3 H3A 0.9500
C5 H5 0.9500
C7 H7 0.9500
C9 H9A 0.9900
C9 H9B 0.9900
C12 H12 0.9500
C13 H13 0.9500
C14 H14 0.9500
C15 H15 0.9500
C19 H19 0.9500
C20 H20 0.9500
C21 H21 0.9500
C22 H22 0.9500
C24 H24A 0.9900
C24 H24B 0.9900
C27 H27 0.9500
C29 H29 0.9500
C31 H31 0.9500
C33 H33A 0.9900
C33 H33B 0.9900
C36 H36 0.9500
C37 H37 0.9500
C38 H38 0.9500
C39 H39 0.9500
C43 H43 0.9500
C44 H44 0.9500
C45 H45 0.9500
C46 H46 0.9500
C48 H48A 0.9900
C48 H48B 0.9900
C50 H50A 0.9800
C50 H50B 0.9800
C50 H50C 0.9800
C51 H51A 0.9800
C51 H51B 0.9800
C51 H51C 0.9800
C52 H52A 0.9800
C52 H52B 0.9800
C52 H52C 0.9800
C50A H50D 0.9800
C50A H50E 0.9800
C50A H50F 0.9800
C51A H51D 0.9800
C51A H51E 0.9800
C51A H51F 0.9800
C52A H52D 0.9800
C52A H52E 0.9800
C52A H52F 0.9800
C54 H54A 0.9800
C54 H54B 0.9800
C54 H54C 0.9800
C55 H55A 0.9800
C55 H55B 0.9800
C55 H55C 0.9800
C56 H56A 0.9800
C56 H56B 0.9800
C56 H56C 0.9800
C57 H57A 0.9900
C57 H57B 0.9900
C58 H58A 0.9900
C58 H58B 0.9900
C59 H59A 0.9900
C59 H59B 0.9900
C60 H60A 0.9900
C60 H60B 0.9900
O8 H8 0.8400
C61 H61A 0.9800
C61 H61B 0.9800
C61 H61C 0.9800
O1W H1WA 0.857(10)
O1W H1WB 0.852(10)

loop_
_geom_hbond_atom_site_label_D
_geom_hbond_atom_site_label_H
_geom_hbond_atom_site_label_A
_geom_hbond_distance_DH
_geom_hbond_distance_HA
_geom_hbond_distance_DA
_geom_hbond_angle_DHA
_geom_hbond_site_symmetry_A
N1 H1 O7 0.88 2.29 3.161(3) 173.6 .
N2 H2 O7 0.88 2.38 3.253(3) 169.8 .
N3 H3 O8 0.88 2.38 3.188(3) 153.2 3_666
N4 H4 O8 0.88 2.64 3.400(3) 145.9 3_666
O8 H8 O5 0.84 2.00 2.840(3) 173.5 .
O1W H1WA O2 0.857(10) 2.04(2) 2.831(3) 154(5) .
O1W H1WB O2 0.852(10) 2.74(5) 3.273(4) 122(5) 3_567

loop_
_geom_torsion_atom_site_label_1
_geom_torsion_atom_site_label_2
_geom_torsion_atom_site_label_3
_geom_torsion_atom_site_label_4
_geom_torsion
C10 O3 O4 C17 -3.6(2)
C48 N1 C1 O1 1.6(3)
C48 N1 C1 C2 179.50(19)
O1 C1 C2 C3 14.5(3)
N1 C1 C2 C3 -163.4(2)
O1 C1 C2 C7 -164.1(2)
N1 C1 C2 C7 18.0(3)
C7 C2 C3 C4 -2.2(3)
C1 C2 C3 C4 179.1(2)
C2 C3 C4 C5 1.6(3)
C2 C3 C4 C49 -177.7(2)
C3 C4 C5 C6 -0.2(3)
C49 C4 C5 C6 179.1(2)
C4 C5 C6 C7 -0.6(3)
C4 C5 C6 C8 176.3(2)
C3 C2 C7 C6 1.3(3)
C1 C2 C7 C6 179.88(19)
C5 C6 C7 C2 0.1(3)
C8 C6 C7 C2 -176.64(19)
C9 N2 C8 O2 -4.3(3)
C9 N2 C8 C6 176.07(19)
C7 C6 C8 O2 164.6(2)
C5 C6 C8 O2 -12.2(3)
C7 C6 C8 N2 -15.8(3)
C5 C6 C8 N2 167.4(2)
C8 N2 C9 C10 165.9(2)
O4 O3 C10 C9 178.37(15)
O4 O3 C10 C23 -54.81(19)
O4 O3 C10 C11 59.32(19)
N2 C9 C10 O3 60.8(2)
N2 C9 C10 C23 -58.7(3)
N2 C9 C10 C11 176.08(19)
O3 C10 C11 C12 123.8(2)
C9 C10 C11 C12 9.0(3)
C23 C10 C11 C12 -122.3(2)
O3 C10 C11 C16 -56.9(2)
C9 C10 C11 C16 -171.67(19)
C23 C10 C11 C16 57.1(2)
C16 C11 C12 C13 -1.0(4)
C10 C11 C12 C13 178.3(2)
C11 C12 C13 C14 2.1(4)
C12 C13 C14 C15 -0.9(4)
C13 C14 C15 C16 -1.4(4)
C14 C15 C16 C11 2.4(4)
C14 C15 C16 C17 -175.5(2)
C12 C11 C16 C15 -1.2(3)
C10 C11 C16 C15 179.4(2)
C12 C11 C16 C17 177.0(2)
C10 C11 C16 C17 -2.4(3)
O3 O4 C17 C24 -175.93(14)
O3 O4 C17 C18 59.32(19)
O3 O4 C17 C16 -55.13(19)
C15 C16 C17 O4 -122.8(2)
C11 C16 C17 O4 59.2(2)
C15 C16 C17 C24 -8.9(3)
C11 C16 C17 C24 173.1(2)
C15 C16 C17 C18 122.9(2)
C11 C16 C17 C18 -55.1(2)
O4 C17 C18 C19 126.2(2)
C24 C17 C18 C19 10.5(3)
C16 C17 C18 C19 -119.4(2)
O4 C17 C18 C23 -55.6(2)
C24 C17 C18 C23 -171.34(19)
C16 C17 C18 C23 58.8(2)
C23 C18 C19 C20 2.4(3)
C17 C18 C19 C20 -179.5(2)
C18 C19 C20 C21 0.6(4)
C19 C20 C21 C22 -2.3(4)
C20 C21 C22 C23 0.9(4)
C21 C22 C23 C18 2.0(4)
C21 C22 C23 C10 -176.1(2)
C19 C18 C23 C22 -3.8(3)
C17 C18 C23 C22 177.9(2)
C19 C18 C23 C10 174.6(2)
C17 C18 C23 C10 -3.7(3)
O3 C10 C23 C22 -121.6(2)
C9 C10 C23 C22 -2.8(3)
C11 C10 C23 C22 124.8(2)
O3 C10 C23 C18 60.2(2)
C9 C10 C23 C18 178.99(19)
C11 C10 C23 C18 -53.5(2)
C25 N3 C24 C17 -128.0(2)
O4 C17 C24 N3 -65.2(2)
C18 C17 C24 N3 52.4(3)
C16 C17 C24 N3 178.91(19)
C24 N3 C25 O5 0.6(3)
C24 N3 C25 C26 -179.64(19)
O5 C25 C26 C31 177.6(2)
N3 C25 C26 C31 -2.1(3)
O5 C25 C26 C27 -2.0(3)
N3 C25 C26 C27 178.3(2)
C31 C26 C27 C28 1.2(3)
C25 C26 C27 C28 -179.2(2)
C26 C27 C28 C29 0.0(3)
C26 C27 C28 C53 -177.6(2)
C27 C28 C29 C30 -1.3(3)
C53 C28 C29 C30 176.4(2)
C28 C29 C30 C31 1.4(3)
C28 C29 C30 C32 -175.8(2)
C27 C26 C31 C30 -1.1(3)
C25 C26 C31 C30 179.3(2)
C29 C30 C31 C26 -0.1(3)
C32 C30 C31 C26 176.8(2)
C33 N4 C32 O6 1.7(4)
C33 N4 C32 C30 -175.3(2)
C29 C30 C32 O6 -4.9(4)
C31 C30 C32 O6 178.1(3)
C29 C30 C32 N4 172.2(2)
C31 C30 C32 N4 -4.8(4)
C32 N4 C33 C34 152.4(2)
N4 C33 C34 C47 90.8(3)
N4 C33 C34 C35 -88.5(3)
C47 C34 C35 C36 -177.2(2)
C33 C34 C35 C36 2.1(3)
C47 C34 C35 C40 2.9(3)
C33 C34 C35 C40 -177.8(2)
C34 C35 C36 C37 179.7(2)
C40 C35 C36 C37 -0.4(3)
C35 C36 C37 C38 -0.1(4)
C36 C37 C38 C39 0.2(4)
C37 C38 C39 C40 0.2(3)
C38 C39 C40 C41 179.2(2)
C38 C39 C40 C35 -0.7(3)
C34 C35 C40 C41 0.8(3)
C36 C35 C40 C41 -179.1(2)
C34 C35 C40 C39 -179.3(2)
C36 C35 C40 C39 0.7(3)
C39 C40 C41 C42 175.9(2)
C35 C40 C41 C42 -4.3(3)
C39 C40 C41 C48 -4.2(3)
C35 C40 C41 C48 175.71(19)
C40 C41 C42 C43 -176.0(2)
C48 C41 C42 C43 4.1(3)
C40 C41 C42 C47 4.0(3)
C48 C41 C42 C47 -175.9(2)
C41 C42 C43 C44 179.8(2)
C47 C42 C43 C44 -0.2(4)
C42 C43 C44 C45 0.7(4)
C43 C44 C45 C46 -0.4(4)
C44 C45 C46 C47 -0.4(4)
C35 C34 C47 C46 177.1(2)
C33 C34 C47 C46 -2.2(3)
C35 C34 C47 C42 -3.1(3)
C33 C34 C47 C42 177.6(2)
C45 C46 C47 C34 -179.4(3)
C45 C46 C47 C42 0.9(4)
C41 C42 C47 C34 -0.3(3)
C43 C42 C47 C34 179.7(2)
C41 C42 C47 C46 179.5(2)
C43 C42 C47 C46 -0.5(3)
C1 N1 C48 C41 -174.1(2)
C42 C41 C48 N1 -95.9(2)
C40 C41 C48 N1 84.2(3)
C5 C4 C49 C50A 83.2(8)
C3 C4 C49 C50A -97.5(8)
C5 C4 C49 C51 -75.0(4)
C3 C4 C49 C51 104.3(4)
C5 C4 C49 C52 163.2(3)
C3 C4 C49 C52 -17.5(4)
C5 C4 C49 C50 45.3(3)
C3 C4 C49 C50 -135.4(3)
C5 C4 C49 C51A -40.8(7)
C3 C4 C49 C51A 138.5(7)
C5 C4 C49 C52A -151.0(5)
C3 C4 C49 C52A 28.3(6)
C29 C28 C53 C56 36.0(3)
C27 C28 C53 C56 -146.4(3)
C29 C28 C53 C54 -84.9(3)
C27 C28 C53 C54 92.7(3)
C29 C28 C53 C55 158.3(2)
C27 C28 C53 C55 -24.2(3)
C60 O7 C57 C58 -17.1(3)
O7 C57 C58 C59 30.4(3)
C57 C58 C59 C60 -31.9(3)
C57 O7 C60 C59 -3.7(3)
C58 C59 C60 O7 22.1(3)
